data_4072517
loop_
_publ_author_name
'Chaplin, Adrian B.'
'Fellay, C\'eline'
'Laurenczy, G\'abor'
'Dyson, Paul J.'

_publ_section_title
;
 Mechanistic Studies on the Formation of \h2-Diphosphine
 (\h6-p-cymene)ruthenium(II) Compounds
;
_journal_issue 3
_journal_name_full Organometallics
_journal_page_first 586
_journal_paper_doi 10.1021/om060752n
_journal_volume 26
_journal_year 2007
_chemical_formula_moiety 'C53 H51 Cl P3 Ru, F6 P, C H2 Cl2'
_chemical_formula_sum 'C54 H53 Cl3 F6 P4 Ru'
_chemical_formula_weight 1147.26
_chemical_name_systematic
; 
 ? 
;
_space_group_IT_number 14
_symmetry_cell_setting monoclinic
_symmetry_space_group_name_Hall '-P 2yn'
_symmetry_space_group_name_H-M 'P 1 21/n 1'
_atom_sites_solution_hydrogens geom
_atom_sites_solution_primary direct
_atom_sites_solution_secondary difmap
_audit_creation_method SHELXL-97
_cell_angle_alpha 90.00
_cell_angle_beta 107.004(5)
_cell_angle_gamma 90.00
_cell_formula_units_Z 4
_cell_length_a 13.9506(7)
_cell_length_b 18.7248(11)
_cell_length_c 21.1365(13)
_cell_measurement_reflns_used 7283
_cell_measurement_temperature 140(2)
_cell_measurement_theta_max 23.422
_cell_measurement_theta_min 2.066
_cell_volume 5280.0(5)
_computing_cell_refinement 'Oxford Diffraction CrysAlis RED'
_computing_data_collection 'Oxford Diffraction CrysAlis CCD'
_computing_data_reduction 'Oxford Diffraction CrysAlis RED'
_computing_molecular_graphics 'ORTEP3 (Farrugia, 1997)'
_computing_publication_material 'Bruker SHELXTL'
_computing_structure_refinement 'SHELXL-97 (Sheldrick, 1997)'
_computing_structure_solution 'SIR97 (Altomare et al., 1999)'
_diffrn_ambient_temperature 140(2)
_diffrn_measured_fraction_theta_full 0.989
_diffrn_measured_fraction_theta_max 0.989
_diffrn_measurement_device_type 'Oxford Diffraction KM4/Sapphire CCD'
_diffrn_measurement_method 'phi and omega scans'
_diffrn_radiation_monochromator graphite
_diffrn_radiation_source 'fine-focus sealed tube'
_diffrn_radiation_type MoK\a
_diffrn_radiation_wavelength 0.71073
_diffrn_reflns_av_R_equivalents 0.0497
_diffrn_reflns_av_sigmaI/netI 0.0640
_diffrn_reflns_limit_h_max 16
_diffrn_reflns_limit_h_min -16
_diffrn_reflns_limit_k_max 22
_diffrn_reflns_limit_k_min -19
_diffrn_reflns_limit_l_max 25
_diffrn_reflns_limit_l_min -25
_diffrn_reflns_number 30281
_diffrn_reflns_theta_full 25.03
_diffrn_reflns_theta_max 25.03
_diffrn_reflns_theta_min 3.05
_exptl_absorpt_coefficient_mu 0.627
_exptl_absorpt_correction_type none
_exptl_crystal_colour orange
_exptl_crystal_density_diffrn 1.443
_exptl_crystal_density_method 'not measured'
_exptl_crystal_description block
_exptl_crystal_F_000 2344
_exptl_crystal_size_max 0.42
_exptl_crystal_size_mid 0.39
_exptl_crystal_size_min 0.27
_refine_diff_density_max 3.217
_refine_diff_density_min -1.107
_refine_diff_density_rms 0.157
_refine_ls_extinction_method none
_refine_ls_goodness_of_fit_ref 1.061
_refine_ls_hydrogen_treatment mixed
_refine_ls_matrix_type full
_refine_ls_number_parameters 673
_refine_ls_number_reflns 9226
_refine_ls_number_restraints 38
_refine_ls_restrained_S_all 1.086
_refine_ls_R_factor_all 0.0966
_refine_ls_R_factor_gt 0.0733
_refine_ls_shift/su_max 0.001
_refine_ls_shift/su_mean 0.000
_refine_ls_structure_factor_coef Fsqd
_refine_ls_weighting_details 'calc w=1/[\s^2^(Fo^2^)+(0.1648P)^2^+0.0000P] where P=(Fo^2^+2Fc^2^)/3'
_refine_ls_weighting_scheme calc
_refine_ls_wR_factor_gt 0.2201
_refine_ls_wR_factor_ref 0.2396
_reflns_number_gt 6468
_reflns_number_total 9226
_reflns_threshold_expression >2sigma(I)
_cod_data_source_file om060752nsi20060821_082702.cif
_cod_data_source_block PPh3dppm_2aPF6
_cod_depositor_comments
;
The following automatic conversions were performed:

'_symmetry_cell_setting' value 'Monoclinic' changed to 'monoclinic'
according to /home/saulius/struct/CIF-dictionaries/cif_core.dic
dictionary named 'cif_core.dic' version 2.4.1 from 2010-06-29.

Automatic conversion script
Id: cif_fix_values 1715 2011-07-08 13:25:40Z adriana 
;
_cod_original_sg_symbol_H-M 'P2(1)/n   '
_cod_database_code 4072517

loop_
_symmetry_equiv_pos_as_xyz
'x, y, z'
'-x+1/2, y+1/2, -z+1/2'
'-x, -y, -z'
'x-1/2, -y-1/2, z-1/2'

loop_
_atom_site_label
_atom_site_type_symbol
_atom_site_fract_x
_atom_site_fract_y
_atom_site_fract_z
_atom_site_U_iso_or_equiv
_atom_site_adp_type
_atom_site_occupancy
_atom_site_symmetry_multiplicity
_atom_site_calc_flag
_atom_site_refinement_flags
_atom_site_disorder_assembly
_atom_site_disorder_group
Ru1 Ru 0.46609(4) 0.29159(3) 0.00652(2) 0.0218(2) Uani 1 1 d . . .
P1 P 0.34499(12) 0.23648(9) 0.05012(8) 0.0220(4) Uani 1 1 d . . .
P2 P 0.21219(12) 0.10279(9) 0.05292(8) 0.0246(4) Uani 1 1 d . . .
P3 P 0.60450(12) 0.23300(9) 0.08100(7) 0.0205(4) Uani 1 1 d . . .
Cl1 Cl 0.45576(12) 0.18876(9) -0.06249(7) 0.0288(4) Uani 1 1 d . . .
C1 C 0.4920(5) 0.4071(4) 0.0418(3) 0.0311(16) Uani 1 1 d . . .
C2 C 0.5615(5) 0.3881(4) 0.0064(3) 0.0299(15) Uani 1 1 d . . .
H2 H 0.6314 0.3921 0.0276 0.036 Uiso 1 1 calc R . .
C3 C 0.5282(5) 0.3638(4) -0.0589(3) 0.0289(15) Uani 1 1 d . . .
H3 H 0.5756 0.3519 -0.0816 0.035 Uiso 1 1 calc R . .
C4 C 0.4226(5) 0.3566(4) -0.0920(3) 0.0314(16) Uani 1 1 d D A .
C5 C 0.3561(5) 0.3714(4) -0.0560(3) 0.0361(17) Uani 1 1 d . . .
H5 H 0.2862 0.3654 -0.0764 0.043 Uiso 1 1 calc R . .
C6 C 0.3901(5) 0.3953(4) 0.0104(3) 0.0303(15) Uani 1 1 d . . .
H6 H 0.3429 0.4035 0.0341 0.036 Uiso 1 1 calc R . .
C7 C 0.5278(6) 0.4436(4) 0.1084(3) 0.0364(17) Uani 1 1 d . . .
H7A H 0.5962 0.4280 0.1313 0.055 Uiso 1 1 calc R . .
H7B H 0.4833 0.4310 0.1350 0.055 Uiso 1 1 calc R . .
H7C H 0.5270 0.4955 0.1020 0.055 Uiso 1 1 calc R . .
C8 C 0.3880(6) 0.3329(4) -0.1633(3) 0.0404(18) Uani 1 1 d D . .
H8 H 0.4320(18) 0.2939(11) -0.1713(14) 0.048 Uiso 0.590(16) 1 d PD A 3
C9 C 0.4102(15) 0.4001(8) -0.2031(7) 0.052(5) Uani 0.590(16) 1 d PD A 3
H9A H 0.4080 0.3853 -0.2480 0.077 Uiso 0.590(16) 1 calc PR A 3
H9B H 0.4768 0.4192 -0.1805 0.077 Uiso 0.590(16) 1 calc PR A 3
H9C H 0.3595 0.4370 -0.2054 0.077 Uiso 0.590(16) 1 calc PR A 3
C10 C 0.2792(11) 0.3159(10) -0.1863(7) 0.063(5) Uani 0.590(16) 1 d PD A 3
H10A H 0.2673 0.2696 -0.1684 0.094 Uiso 0.590(16) 1 calc PR A 3
H10B H 0.2568 0.3139 -0.2348 0.094 Uiso 0.590(16) 1 calc PR A 3
H10C H 0.2416 0.3530 -0.1711 0.094 Uiso 0.590(16) 1 calc PR A 3
H80 H 0.350(2) 0.2872(10) -0.1668(14) 0.075 Uiso 0.410(16) 1 d PD A 4
C90 C 0.328(2) 0.3883(11) -0.2089(8) 0.059(8) Uani 0.410(16) 1 d PD A 4
H90A H 0.2969 0.3669 -0.2524 0.088 Uiso 0.410(16) 1 calc PR A 4
H90B H 0.3725 0.4273 -0.2135 0.088 Uiso 0.410(16) 1 calc PR A 4
H90C H 0.2762 0.4070 -0.1908 0.088 Uiso 0.410(16) 1 calc PR A 4
C100 C 0.4819(17) 0.3052(12) -0.1913(10) 0.055(7) Uani 0.410(16) 1 d PD A 4
H10D H 0.5203 0.2682 -0.1618 0.082 Uiso 0.410(16) 1 calc PR A 4
H10E H 0.5259 0.3456 -0.1927 0.082 Uiso 0.410(16) 1 calc PR A 4
H10F H 0.4545 0.2855 -0.2360 0.082 Uiso 0.410(16) 1 calc PR A 4
C11 C 0.3325(5) 0.1398(3) 0.0431(3) 0.0241(14) Uani 1 1 d . . .
H11A H 0.3892 0.1178 0.0771 0.029 Uiso 1 1 calc R . .
H11B H 0.3379 0.1253 -0.0007 0.029 Uiso 1 1 calc R . .
C12 C 0.2202(5) 0.2666(4) 0.0015(3) 0.0236(14) Uani 1 1 d . . .
C13 C 0.1593(5) 0.3115(4) 0.0247(3) 0.0331(17) Uani 1 1 d . . .
H13 H 0.1803 0.3266 0.0696 0.040 Uiso 1 1 calc R . .
C14 C 0.0674(5) 0.3351(5) -0.0169(4) 0.0414(19) Uani 1 1 d . . .
H14 H 0.0273 0.3673 -0.0008 0.050 Uiso 1 1 calc R . .
C15 C 0.0354(5) 0.3115(4) -0.0811(3) 0.0360(17) Uani 1 1 d . . .
H15 H -0.0269 0.3276 -0.1095 0.043 Uiso 1 1 calc R . .
C16 C 0.0927(5) 0.2652(4) -0.1043(3) 0.0372(18) Uani 1 1 d . . .
H16 H 0.0687 0.2481 -0.1484 0.045 Uiso 1 1 calc R . .
C17 C 0.1851(5) 0.2426(4) -0.0646(3) 0.0315(16) Uani 1 1 d . . .
H17 H 0.2247 0.2111 -0.0817 0.038 Uiso 1 1 calc R . .
C18 C 0.3501(5) 0.2556(4) 0.1356(3) 0.0252(14) Uani 1 1 d . . .
C19 C 0.3470(5) 0.3263(4) 0.1568(3) 0.0261(14) Uani 1 1 d . . .
H19 H 0.3420 0.3644 0.1264 0.031 Uiso 1 1 calc R . .
C20 C 0.3511(5) 0.3412(4) 0.2227(3) 0.0329(16) Uani 1 1 d . . .
H20 H 0.3481 0.3892 0.2366 0.039 Uiso 1 1 calc R . .
C21 C 0.3596(6) 0.2857(4) 0.2672(3) 0.0386(18) Uani 1 1 d . . .
H21 H 0.3621 0.2960 0.3117 0.046 Uiso 1 1 calc R . .
C22 C 0.3644(5) 0.2155(4) 0.2480(3) 0.0380(18) Uani 1 1 d . . .
H22 H 0.3710 0.1777 0.2789 0.046 Uiso 1 1 calc R . .
C23 C 0.3595(5) 0.2010(4) 0.1820(3) 0.0288(15) Uani 1 1 d . . .
H23 H 0.3626 0.1528 0.1685 0.035 Uiso 1 1 calc R . .
C24 C 0.2618(4) 0.0204(4) 0.0990(3) 0.0233(14) Uani 1 1 d . . .
C25 C 0.2731(5) 0.0193(4) 0.1666(3) 0.0296(15) Uani 1 1 d . . .
H25 H 0.2552 0.0601 0.1872 0.036 Uiso 1 1 calc R . .
C26 C 0.3104(5) -0.0410(4) 0.2043(3) 0.0372(18) Uani 1 1 d . . .
H26 H 0.3167 -0.0412 0.2503 0.045 Uiso 1 1 calc R . .
C27 C 0.3378(5) -0.0993(4) 0.1758(4) 0.0386(18) Uani 1 1 d . . .
H27 H 0.3649 -0.1397 0.2022 0.046 Uiso 1 1 calc R . .
C28 C 0.3265(6) -0.1005(4) 0.1082(4) 0.0384(17) Uani 1 1 d . . .
H28 H 0.3446 -0.1416 0.0880 0.046 Uiso 1 1 calc R . .
C29 C 0.2884(5) -0.0406(4) 0.0710(3) 0.0322(16) Uani 1 1 d . . .
H29 H 0.2803 -0.0412 0.0248 0.039 Uiso 1 1 calc R . .
C30 C 0.1475(5) 0.0685(3) -0.0307(3) 0.0247(14) Uani 1 1 d . . .
C31 C 0.0442(5) 0.0655(4) -0.0470(3) 0.0317(16) Uani 1 1 d . . .
H31 H 0.0111 0.0804 -0.0158 0.038 Uiso 1 1 calc R . .
C32 C -0.0118(6) 0.0407(4) -0.1089(4) 0.044(2) Uani 1 1 d . . .
H32 H -0.0828 0.0399 -0.1198 0.053 Uiso 1 1 calc R . .
C33 C 0.0345(6) 0.0174(4) -0.1547(3) 0.0413(19) Uani 1 1 d . . .
H33 H -0.0039 0.0005 -0.1968 0.050 Uiso 1 1 calc R . .
C34 C 0.1359(6) 0.0194(4) -0.1380(3) 0.0339(16) Uani 1 1 d . . .
H34 H 0.1683 0.0029 -0.1690 0.041 Uiso 1 1 calc R . .
C35 C 0.1940(5) 0.0446(4) -0.0772(3) 0.0259(14) Uani 1 1 d . . .
H35 H 0.2650 0.0457 -0.0671 0.031 Uiso 1 1 calc R . .
C36 C 0.7127(5) 0.2150(3) 0.0507(3) 0.0227(14) Uani 1 1 d . . .
C37 C 0.7844(5) 0.1649(4) 0.0825(4) 0.0375(17) Uani 1 1 d . . .
H37 H 0.7725 0.1355 0.1160 0.045 Uiso 1 1 calc R . .
C38 C 0.8723(6) 0.1574(4) 0.0660(4) 0.048(2) Uani 1 1 d . . .
H38 H 0.9203 0.1229 0.0882 0.057 Uiso 1 1 calc R . .
C39 C 0.8912(6) 0.2002(4) 0.0170(5) 0.050(2) Uani 1 1 d . . .
H39 H 0.9522 0.1952 0.0059 0.060 Uiso 1 1 calc R . .
C40 C 0.8218(6) 0.2491(4) -0.0149(4) 0.043(2) Uani 1 1 d . . .
H40 H 0.8342 0.2785 -0.0483 0.052 Uiso 1 1 calc R . .
C41 C 0.7334(6) 0.2559(4) 0.0012(3) 0.0361(17) Uani 1 1 d . . .
H41 H 0.6850 0.2896 -0.0221 0.043 Uiso 1 1 calc R . .
C42 C 0.6627(5) 0.2852(3) 0.1560(3) 0.0223(14) Uani 1 1 d . . .
C43 C 0.7633(5) 0.3079(4) 0.1712(3) 0.0361(17) Uani 1 1 d . . .
H43 H 0.8028 0.2965 0.1428 0.043 Uiso 1 1 calc R . .
C44 C 0.8038(5) 0.3479(5) 0.2290(4) 0.048(2) Uani 1 1 d . . .
H44 H 0.8711 0.3642 0.2393 0.058 Uiso 1 1 calc R . .
C45 C 0.7493(5) 0.3639(4) 0.2705(3) 0.0406(19) Uani 1 1 d . . .
H45 H 0.7792 0.3899 0.3100 0.049 Uiso 1 1 calc R . .
C46 C 0.6494(5) 0.3423(4) 0.2558(3) 0.0284(15) Uani 1 1 d . . .
H46 H 0.6106 0.3543 0.2845 0.034 Uiso 1 1 calc R . .
C47 C 0.6076(5) 0.3034(3) 0.1988(3) 0.0262(14) Uani 1 1 d . . .
H47 H 0.5396 0.2887 0.1886 0.031 Uiso 1 1 calc R . .
C48 C 0.5841(4) 0.1444(3) 0.1117(3) 0.0238(14) Uani 1 1 d . . .
C49 C 0.5773(5) 0.1329(4) 0.1750(3) 0.0294(15) Uani 1 1 d . . .
H49 H 0.5848 0.1719 0.2048 0.035 Uiso 1 1 calc R . .
C50 C 0.5597(5) 0.0645(4) 0.1955(3) 0.0350(17) Uani 1 1 d . . .
H50 H 0.5539 0.0572 0.2387 0.042 Uiso 1 1 calc R . .
C51 C 0.5506(5) 0.0069(4) 0.1519(4) 0.0379(17) Uani 1 1 d . . .
H51 H 0.5393 -0.0398 0.1656 0.045 Uiso 1 1 calc R . .
C52 C 0.5579(5) 0.0179(4) 0.0895(3) 0.0305(15) Uani 1 1 d . . .
H52 H 0.5509 -0.0212 0.0598 0.037 Uiso 1 1 calc R . .
C53 C 0.5756(4) 0.0859(4) 0.0693(3) 0.0250(14) Uani 1 1 d . . .
H53 H 0.5820 0.0927 0.0261 0.030 Uiso 1 1 calc R . .
P4 P 0.24454(16) 0.54861(11) 0.11922(10) 0.0391(5) Uani 1 1 d . . .
F1 F 0.2868(4) 0.6275(3) 0.1248(3) 0.0640(14) Uani 1 1 d . . .
F2 F 0.2052(4) 0.4686(3) 0.1143(3) 0.0671(15) Uani 1 1 d . . .
F3 F 0.1882(5) 0.5662(3) 0.1727(3) 0.0780(18) Uani 1 1 d . . .
F4 F 0.1480(4) 0.5731(3) 0.0628(3) 0.0705(16) Uani 1 1 d . . .
F5 F 0.2995(4) 0.5317(3) 0.0642(3) 0.0693(16) Uani 1 1 d . . .
F6 F 0.3424(5) 0.5248(3) 0.1766(3) 0.0852(19) Uani 1 1 d . . .
C54 C 1.1061(11) 0.2336(7) 0.1572(7) 0.017(3) Uani 0.350(5) 1 d PDU B 1
H54A H 1.0830 0.2094 0.1138 0.020 Uiso 0.350(5) 1 calc PR B 1
H54B H 1.1770 0.2477 0.1649 0.020 Uiso 0.350(5) 1 calc PR B 1
Cl2 Cl 1.0273(4) 0.3154(4) 0.1569(3) 0.0528(19) Uani 0.350(5) 1 d PD B 1
Cl3 Cl 1.0965(7) 0.1752(6) 0.2194(5) 0.104(4) Uani 0.350(5) 1 d PDU B 1
C55 C 0.9743(8) 0.4882(6) 0.1112(6) 0.039(3) Uani 0.650(5) 1 d PDU B 2
H55A H 0.9788 0.4995 0.0664 0.046 Uiso 0.650(5) 1 calc PR B 2
H55B H 1.0228 0.5175 0.1448 0.046 Uiso 0.650(5) 1 calc PR B 2
Cl4 Cl 0.8254(4) 0.4966(3) 0.1182(2) 0.0989(18) Uani 0.650(5) 1 d PDU B 2
Cl5 Cl 0.9869(3) 0.3873(3) 0.1308(2) 0.0755(14) Uani 0.650(5) 1 d PD B 2

loop_
_atom_site_aniso_label
_atom_site_aniso_U_11
_atom_site_aniso_U_22
_atom_site_aniso_U_33
_atom_site_aniso_U_23
_atom_site_aniso_U_13
_atom_site_aniso_U_12
Ru1 0.0280(3) 0.0166(3) 0.0172(3) 0.00056(19) 0.0010(2) -0.0015(2)
P1 0.0243(8) 0.0174(9) 0.0203(8) -0.0019(6) 0.0004(6) 0.0013(7)
P2 0.0250(8) 0.0221(10) 0.0266(8) -0.0050(7) 0.0074(7) -0.0024(7)
P3 0.0241(8) 0.0171(9) 0.0187(7) -0.0012(6) 0.0039(6) -0.0030(7)
Cl1 0.0387(9) 0.0241(9) 0.0223(8) -0.0052(6) 0.0068(7) -0.0020(7)
C1 0.047(4) 0.015(4) 0.030(3) 0.000(3) 0.009(3) 0.003(3)
C2 0.039(4) 0.021(4) 0.025(3) 0.004(3) 0.002(3) -0.009(3)
C3 0.042(4) 0.021(4) 0.022(3) 0.004(3) 0.006(3) -0.005(3)
C4 0.039(4) 0.029(4) 0.019(3) 0.006(3) -0.004(3) -0.004(3)
C5 0.038(4) 0.031(4) 0.031(4) 0.012(3) -0.004(3) 0.003(3)
C6 0.040(4) 0.021(4) 0.029(3) 0.007(3) 0.008(3) 0.012(3)
C7 0.061(5) 0.019(4) 0.026(3) -0.002(3) 0.006(3) -0.003(3)
C8 0.054(5) 0.038(5) 0.022(3) 0.004(3) -0.001(3) -0.006(4)
C9 0.082(13) 0.039(9) 0.024(7) 0.005(6) 0.000(8) -0.003(8)
C10 0.067(11) 0.084(13) 0.029(7) -0.017(8) 0.002(7) -0.019(9)
C90 0.11(2) 0.033(13) 0.014(8) 0.003(8) -0.021(11) 0.011(13)
C100 0.084(17) 0.049(15) 0.032(10) 0.002(9) 0.020(11) -0.005(12)
C11 0.024(3) 0.017(4) 0.029(3) -0.002(3) 0.003(3) -0.001(3)
C12 0.024(3) 0.023(4) 0.021(3) 0.000(3) 0.003(3) 0.002(3)
C13 0.032(4) 0.046(5) 0.021(3) 0.000(3) 0.007(3) 0.008(3)
C14 0.033(4) 0.059(6) 0.033(4) 0.002(4) 0.011(3) 0.017(4)
C15 0.025(3) 0.051(5) 0.028(4) 0.004(3) 0.003(3) 0.007(3)
C16 0.032(4) 0.040(5) 0.028(4) -0.008(3) -0.009(3) 0.001(3)
C17 0.036(4) 0.027(4) 0.026(3) -0.011(3) 0.001(3) 0.004(3)
C18 0.027(3) 0.022(4) 0.021(3) -0.001(3) -0.002(3) -0.001(3)
C19 0.028(3) 0.020(4) 0.028(3) -0.002(3) 0.005(3) 0.002(3)
C20 0.033(4) 0.033(4) 0.032(4) -0.012(3) 0.008(3) -0.001(3)
C21 0.042(4) 0.047(5) 0.022(3) -0.007(3) 0.001(3) 0.000(4)
C22 0.041(4) 0.043(5) 0.023(3) 0.005(3) -0.001(3) -0.008(3)
C23 0.035(4) 0.018(4) 0.027(3) 0.001(3) -0.001(3) -0.002(3)
C24 0.020(3) 0.022(4) 0.028(3) -0.003(3) 0.007(3) -0.010(3)
C25 0.030(3) 0.032(4) 0.029(3) -0.009(3) 0.012(3) -0.010(3)
C26 0.041(4) 0.049(5) 0.021(3) 0.006(3) 0.008(3) -0.010(4)
C27 0.040(4) 0.036(5) 0.034(4) 0.006(3) 0.003(3) -0.008(3)
C28 0.046(4) 0.031(5) 0.037(4) 0.005(3) 0.011(3) 0.006(3)
C29 0.040(4) 0.031(4) 0.024(3) 0.001(3) 0.008(3) 0.002(3)
C30 0.027(3) 0.018(4) 0.027(3) 0.000(3) 0.005(3) -0.002(3)
C31 0.023(3) 0.033(4) 0.038(4) 0.005(3) 0.007(3) 0.000(3)
C32 0.029(4) 0.041(5) 0.051(5) 0.006(4) -0.007(3) -0.007(3)
C33 0.051(5) 0.032(5) 0.029(4) 0.006(3) -0.007(3) -0.015(4)
C34 0.051(4) 0.024(4) 0.025(3) -0.001(3) 0.008(3) -0.007(3)
C35 0.030(3) 0.024(4) 0.023(3) 0.004(3) 0.006(3) -0.002(3)
C36 0.026(3) 0.017(4) 0.027(3) -0.005(3) 0.009(3) -0.003(3)
C37 0.037(4) 0.030(4) 0.050(4) 0.005(3) 0.019(3) -0.005(3)
C38 0.049(5) 0.026(5) 0.076(6) 0.015(4) 0.029(4) 0.012(4)
C39 0.051(5) 0.031(5) 0.087(7) 0.001(4) 0.050(5) 0.005(4)
C40 0.054(5) 0.034(5) 0.056(5) 0.005(4) 0.036(4) 0.004(4)
C41 0.046(4) 0.032(5) 0.032(4) 0.004(3) 0.014(3) 0.007(3)
C42 0.025(3) 0.021(4) 0.016(3) 0.001(2) 0.000(2) -0.002(3)
C43 0.033(4) 0.046(5) 0.029(4) -0.010(3) 0.010(3) -0.008(3)
C44 0.030(4) 0.072(7) 0.041(4) -0.025(4) 0.010(3) -0.026(4)
C45 0.036(4) 0.052(5) 0.031(4) -0.020(3) 0.005(3) -0.012(4)
C46 0.032(4) 0.028(4) 0.025(3) -0.003(3) 0.010(3) 0.001(3)
C47 0.027(3) 0.021(4) 0.029(3) -0.002(3) 0.004(3) -0.006(3)
C48 0.025(3) 0.018(4) 0.024(3) 0.003(3) 0.000(3) -0.002(3)
C49 0.031(3) 0.026(4) 0.028(3) 0.004(3) 0.004(3) -0.002(3)
C50 0.035(4) 0.033(4) 0.032(4) 0.013(3) 0.003(3) -0.005(3)
C51 0.040(4) 0.017(4) 0.052(5) 0.013(3) 0.006(3) 0.002(3)
C52 0.024(3) 0.019(4) 0.042(4) -0.002(3) 0.000(3) 0.002(3)
C53 0.020(3) 0.022(4) 0.030(3) 0.001(3) 0.004(3) 0.005(3)
P4 0.0575(13) 0.0272(12) 0.0394(10) 0.0064(8) 0.0249(10) 0.0107(9)
F1 0.104(4) 0.031(3) 0.069(3) 0.004(2) 0.042(3) -0.003(3)
F2 0.077(4) 0.027(3) 0.100(4) -0.001(3) 0.029(3) 0.004(2)
F3 0.139(5) 0.057(4) 0.068(3) 0.000(3) 0.078(4) 0.002(3)
F4 0.069(3) 0.078(4) 0.060(3) 0.018(3) 0.012(3) 0.034(3)
F5 0.078(4) 0.072(4) 0.075(4) -0.007(3) 0.051(3) 0.013(3)
F6 0.091(4) 0.070(4) 0.072(4) 0.012(3) -0.011(3) 0.012(3)
C54 0.017(4) 0.018(4) 0.017(4) 0.0000(10) 0.0052(14) -0.0005(10)
Cl2 0.053(4) 0.062(5) 0.042(3) -0.013(3) 0.011(3) 0.014(3)
Cl3 0.087(5) 0.118(7) 0.102(6) 0.067(5) 0.022(4) -0.030(5)
C55 0.038(3) 0.039(3) 0.040(3) 0.0020(10) 0.0128(13) 0.0019(10)
Cl4 0.164(4) 0.067(3) 0.057(2) 0.0014(19) 0.019(3) 0.058(3)
Cl5 0.069(2) 0.089(4) 0.080(3) -0.015(2) 0.040(2) -0.012(2)

loop_
_atom_type_symbol
_atom_type_description
_atom_type_scat_dispersion_real
_atom_type_scat_dispersion_imag
_atom_type_scat_source
C C 0.0033 0.0016 'International Tables Vol C Tables 4.2.6.8 and 6.1.1.4'
H H 0.0000 0.0000 'International Tables Vol C Tables 4.2.6.8 and 6.1.1.4'
F F 0.0171 0.0103 'International Tables Vol C Tables 4.2.6.8 and 6.1.1.4'
P P 0.1023 0.0942 'International Tables Vol C Tables 4.2.6.8 and 6.1.1.4'
Cl Cl 0.1484 0.1585 'International Tables Vol C Tables 4.2.6.8 and 6.1.1.4'
Ru Ru -1.2594 0.8363 'International Tables Vol C Tables 4.2.6.8 and 6.1.1.4'

loop_
_geom_angle_atom_site_label_1
_geom_angle_atom_site_label_2
_geom_angle_atom_site_label_3
_geom_angle
C6 Ru1 C2 65.6(3)
C6 Ru1 C5 36.8(2)
C2 Ru1 C5 76.7(3)
C6 Ru1 C3 77.0(3)
C2 Ru1 C3 36.0(2)
C5 Ru1 C3 64.4(3)
C6 Ru1 C1 36.1(2)
C2 Ru1 C1 36.9(2)
C5 Ru1 C1 65.3(3)
C3 Ru1 C1 65.4(2)
C6 Ru1 C4 64.9(2)
C2 Ru1 C4 65.1(2)
C5 Ru1 C4 35.1(2)
C3 Ru1 C4 36.4(2)
C1 Ru1 C4 76.8(2)
C6 Ru1 P3 133.04(18)
C2 Ru1 P3 90.29(18)
C5 Ru1 P3 166.2(2)
C3 Ru1 P3 107.25(18)
C1 Ru1 P3 101.59(18)
C4 Ru1 P3 141.41(18)
C6 Ru1 P1 87.96(19)
C2 Ru1 P1 146.80(18)
C5 Ru1 P1 94.32(19)
C3 Ru1 P1 158.46(18)
C1 Ru1 P1 110.28(18)
C4 Ru1 P1 122.84(18)
P3 Ru1 P1 94.28(6)
C6 Ru1 Cl1 141.26(18)
C2 Ru1 Cl1 125.21(18)
C5 Ru1 Cl1 105.3(2)
C3 Ru1 Cl1 94.22(18)
C1 Ru1 Cl1 159.53(18)
C4 Ru1 Cl1 85.54(18)
P3 Ru1 Cl1 85.69(6)
P1 Ru1 Cl1 87.95(6)
C11 P1 C18 104.5(3)
C11 P1 C12 102.0(3)
C18 P1 C12 104.5(3)
C11 P1 Ru1 117.5(2)
C18 P1 Ru1 118.1(2)
C12 P1 Ru1 108.3(2)
C24 P2 C30 102.5(3)
C24 P2 C11 99.0(3)
C30 P2 C11 103.0(3)
C48 P3 C36 100.8(3)
C48 P3 C42 104.5(3)
C36 P3 C42 101.4(3)
C48 P3 Ru1 118.2(2)
C36 P3 Ru1 116.5(2)
C42 P3 Ru1 113.3(2)
C6 C1 C2 117.6(6)
C6 C1 C7 121.7(6)
C2 C1 C7 120.6(6)
C6 C1 Ru1 69.8(4)
C2 C1 Ru1 70.2(4)
C7 C1 Ru1 135.3(5)
C3 C2 C1 121.1(6)
C3 C2 Ru1 73.3(4)
C1 C2 Ru1 72.9(4)
C3 C2 H2 119.5
C1 C2 H2 119.5
Ru1 C2 H2 126.2
C2 C3 C4 120.5(6)
C2 C3 Ru1 70.7(4)
C4 C3 Ru1 73.9(4)
C2 C3 H3 119.7
C4 C3 H3 119.7
Ru1 C3 H3 127.8
C5 C4 C3 117.9(6)
C5 C4 C8 122.4(6)
C3 C4 C8 119.7(6)
C5 C4 Ru1 69.9(4)
C3 C4 Ru1 69.7(3)
C8 C4 Ru1 131.4(5)
C4 C5 C6 121.4(6)
C4 C5 Ru1 75.0(4)
C6 C5 Ru1 70.0(4)
C4 C5 H5 119.3
C6 C5 H5 119.3
Ru1 C5 H5 128.0
C1 C6 C5 121.3(6)
C1 C6 Ru1 74.1(4)
C5 C6 Ru1 73.3(4)
C1 C6 H6 119.4
C5 C6 H6 119.4
Ru1 C6 H6 124.9
C1 C7 H7A 109.5
C1 C7 H7B 109.5
H7A C7 H7B 109.5
C1 C7 H7C 109.5
H7A C7 H7C 109.5
H7B C7 H7C 109.5
C10 C8 C90 67.2(14)
C10 C8 C4 112.9(8)
C90 C8 C4 113.3(9)
C10 C8 C9 109.4(11)
C90 C8 C9 43.0(11)
C4 C8 C9 103.9(7)
C10 C8 C100 130.4(10)
C90 C8 C100 109.5(14)
C4 C8 C100 113.0(9)
C9 C8 C100 76.3(10)
C10 C8 H8 114.0(17)
C90 C8 H8 131(2)
C4 C8 H8 110.6(17)
C9 C8 H8 105.2(18)
C100 C8 H8 29.4(19)
C10 C8 H80 47(2)
C90 C8 H80 111.2(19)
C4 C8 H80 109.5(16)
C9 C8 H80 144.9(18)
C100 C8 H80 99.5(19)
H8 C8 H80 73(3)
C8 C9 H9A 109.5
C8 C9 H9B 109.5
C8 C9 H9C 109.5
C8 C10 H10A 109.5
C8 C10 H10B 109.5
C8 C10 H10C 109.5
C8 C10 H80 42.3(5)
H10A C10 H80 69.6
H10B C10 H80 110.7
H10C C10 H80 137.3
C8 C90 H90A 109.5
C8 C90 H90B 109.5
C8 C90 H90C 109.5
C8 C100 H8 31.5(13)
C8 C100 H10D 109.5
C8 C100 H10E 109.5
C8 C100 H10F 109.5
P1 C11 P2 115.1(3)
P1 C11 H11A 108.5
P2 C11 H11A 108.5
P1 C11 H11B 108.5
P2 C11 H11B 108.5
H11A C11 H11B 107.5
C13 C12 C17 118.2(6)
C13 C12 P1 124.7(5)
C17 C12 P1 117.1(5)
C12 C13 C14 121.0(6)
C12 C13 H13 119.5
C14 C13 H13 119.5
C15 C14 C13 119.6(7)
C15 C14 H14 120.2
C13 C14 H14 120.2
C16 C15 C14 120.3(6)
C16 C15 H15 119.8
C14 C15 H15 119.8
C15 C16 C17 121.1(6)
C15 C16 H16 119.5
C17 C16 H16 119.5
C16 C17 C12 119.7(6)
C16 C17 H17 120.1
C12 C17 H17 120.1
C23 C18 C19 118.2(6)
C23 C18 P1 121.4(5)
C19 C18 P1 120.4(5)
C18 C19 C20 120.5(6)
C18 C19 H19 119.7
C20 C19 H19 119.7
C21 C20 C19 119.8(7)
C21 C20 H20 120.1
C19 C20 H20 120.1
C20 C21 C22 121.0(7)
C20 C21 H21 119.5
C22 C21 H21 119.5
C21 C22 C23 118.9(7)
C21 C22 H22 120.5
C23 C22 H22 120.5
C18 C23 C22 121.6(6)
C18 C23 H23 119.2
C22 C23 H23 119.2
C29 C24 C25 117.5(6)
C29 C24 P2 124.7(5)
C25 C24 P2 117.8(5)
C24 C25 C26 120.8(7)
C24 C25 H25 119.6
C26 C25 H25 119.6
C27 C26 C25 120.4(6)
C27 C26 H26 119.8
C25 C26 H26 119.8
C26 C27 C28 120.5(7)
C26 C27 H27 119.8
C28 C27 H27 119.8
C29 C28 C27 118.7(7)
C29 C28 H28 120.7
C27 C28 H28 120.7
C28 C29 C24 122.1(6)
C28 C29 H29 118.9
C24 C29 H29 118.9
C31 C30 C35 118.4(6)
C31 C30 P2 115.7(5)
C35 C30 P2 125.8(5)
C30 C31 C32 120.4(7)
C30 C31 H31 119.8
C32 C31 H31 119.8
C33 C32 C31 121.0(7)
C33 C32 H32 119.5
C31 C32 H32 119.5
C34 C33 C32 118.5(7)
C34 C33 H33 120.8
C32 C33 H33 120.8
C33 C34 C35 122.1(7)
C33 C34 H34 118.9
C35 C34 H34 118.9
C34 C35 C30 119.7(6)
C34 C35 H35 120.2
C30 C35 H35 120.2
C41 C36 C37 117.1(6)
C41 C36 P3 122.3(5)
C37 C36 P3 120.2(5)
C38 C37 C36 121.0(7)
C38 C37 H37 119.5
C36 C37 H37 119.5
C37 C38 C39 120.3(7)
C37 C38 H38 119.8
C39 C38 H38 119.8
C40 C39 C38 119.5(7)
C40 C39 H39 120.2
C38 C39 H39 120.2
C39 C40 C41 119.9(7)
C39 C40 H40 120.0
C41 C40 H40 120.0
C40 C41 C36 122.1(7)
C40 C41 H41 118.9
C36 C41 H41 118.9
C47 C42 C43 118.8(6)
C47 C42 P3 120.2(5)
C43 C42 P3 121.0(5)
C44 C43 C42 118.6(6)
C44 C43 H43 120.7
C42 C43 H43 120.7
C45 C44 C43 121.6(6)
C45 C44 H44 119.2
C43 C44 H44 119.2
C44 C45 C46 120.3(6)
C44 C45 H45 119.8
C46 C45 H45 119.8
C47 C46 C45 119.1(6)
C47 C46 H46 120.5
C45 C46 H46 120.5
C46 C47 C42 121.6(6)
C46 C47 H47 119.2
C42 C47 H47 119.2
C49 C48 C53 118.7(6)
C49 C48 P3 123.0(5)
C53 C48 P3 118.3(5)
C48 C49 C50 120.7(7)
C48 C49 H49 119.6
C50 C49 H49 119.6
C49 C50 C51 119.5(7)
C49 C50 H50 120.3
C51 C50 H50 120.3
C52 C51 C50 120.1(7)
C52 C51 H51 120.0
C50 C51 H51 120.0
C51 C52 C53 120.4(7)
C51 C52 H52 119.8
C53 C52 H52 119.8
C52 C53 C48 120.6(6)
C52 C53 H53 119.7
C48 C53 H53 119.7
F1 P4 F4 90.1(3)
F1 P4 F3 90.2(3)
F4 P4 F3 89.2(3)
F1 P4 F2 178.4(3)
F4 P4 F2 91.3(3)
F3 P4 F2 90.5(3)
F1 P4 F5 89.5(3)
F4 P4 F5 89.6(3)
F3 P4 F5 178.8(4)
F2 P4 F5 89.7(3)
F1 P4 F6 89.3(3)
F4 P4 F6 179.4(4)
F3 P4 F6 90.5(4)
F2 P4 F6 89.3(3)
F5 P4 F6 90.7(3)
Cl3 C54 Cl2 109.8(9)
Cl3 C54 H54A 109.7
Cl2 C54 H54A 109.7
Cl3 C54 H54B 109.7
Cl2 C54 H54B 109.7
H54A C54 H54B 108.2
Cl5 C55 Cl4 95.0(5)
Cl5 C55 H55A 112.7
Cl4 C55 H55A 112.7
Cl5 C55 H55B 112.7
Cl4 C55 H55B 112.7
H55A C55 H55B 110.2

loop_
_geom_bond_atom_site_label_1
_geom_bond_atom_site_label_2
_geom_bond_distance
Ru1 C6 2.226(7)
Ru1 C2 2.245(7)
Ru1 C5 2.269(7)
Ru1 C3 2.278(6)
Ru1 C1 2.281(7)
Ru1 C4 2.333(6)
Ru1 P3 2.3733(17)
Ru1 P1 2.3830(17)
Ru1 Cl1 2.3942(16)
P1 C11 1.820(6)
P1 C18 1.823(6)
P1 C12 1.832(6)
P2 C24 1.847(7)
P2 C30 1.849(6)
P2 C11 1.882(6)
P3 C48 1.834(6)
P3 C36 1.835(6)
P3 C42 1.837(6)
C1 C6 1.399(10)
C1 C2 1.432(10)
C1 C7 1.512(9)
C2 C3 1.397(9)
C2 H2 0.9500
C3 C4 1.441(9)
C3 H3 0.9500
C4 C5 1.389(10)
C4 C8 1.508(9)
C5 C6 1.418(9)
C5 H5 0.9500
C6 H6 0.9500
C7 H7A 0.9800
C7 H7B 0.9800
C7 H7C 0.9800
C8 C10 1.487(15)
C8 C90 1.494(18)
C8 C9 1.594(15)
C8 C100 1.67(2)
C8 H8 1.0000(11)
C8 H80 1.0001(11)
C9 H9A 0.9800
C9 H9B 0.9800
C9 H9C 0.9800
C10 H10A 0.9800
C10 H10B 0.9800
C10 H10C 0.9800
C10 H80 1.09(4)
C90 H90A 0.9800
C90 H90B 0.9800
C90 H90C 0.9800
C100 H8 0.94(3)
C100 H10D 0.9800
C100 H10E 0.9800
C100 H10F 0.9800
C11 H11A 0.9900
C11 H11B 0.9900
C12 C13 1.384(9)
C12 C17 1.411(8)
C13 C14 1.397(9)
C13 H13 0.9500
C14 C15 1.372(10)
C14 H14 0.9500
C15 C16 1.364(10)
C15 H15 0.9500
C16 C17 1.382(9)
C16 H16 0.9500
C17 H17 0.9500
C18 C23 1.396(9)
C18 C19 1.403(9)
C19 C20 1.404(9)
C19 H19 0.9500
C20 C21 1.383(10)
C20 H20 0.9500
C21 C22 1.385(11)
C21 H21 0.9500
C22 C23 1.403(9)
C22 H22 0.9500
C23 H23 0.9500
C24 C29 1.385(9)
C24 C25 1.391(9)
C25 C26 1.392(10)
C25 H25 0.9500
C26 C27 1.354(11)
C26 H26 0.9500
C27 C28 1.392(10)
C27 H27 0.9500
C28 C29 1.384(10)
C28 H28 0.9500
C29 H29 0.9500
C30 C31 1.382(9)
C30 C35 1.398(9)
C31 C32 1.392(10)
C31 H31 0.9500
C32 C33 1.381(11)
C32 H32 0.9500
C33 C34 1.355(11)
C33 H33 0.9500
C34 C35 1.388(9)
C34 H34 0.9500
C35 H35 0.9500
C36 C41 1.392(9)
C36 C37 1.393(10)
C37 C38 1.376(10)
C37 H37 0.9500
C38 C39 1.395(11)
C38 H38 0.9500
C39 C40 1.360(12)
C39 H39 0.9500
C40 C41 1.378(10)
C40 H40 0.9500
C41 H41 0.9500
C42 C47 1.389(9)
C42 C43 1.411(9)
C43 C44 1.404(10)
C43 H43 0.9500
C44 C45 1.351(10)
C44 H44 0.9500
C45 C46 1.397(9)
C45 H45 0.9500
C46 C47 1.383(9)
C46 H46 0.9500
C47 H47 0.9500
C48 C49 1.385(9)
C48 C53 1.400(9)
C49 C50 1.396(10)
C49 H49 0.9500
C50 C51 1.401(11)
C50 H50 0.9500
C51 C52 1.368(10)
C51 H51 0.9500
C52 C53 1.387(9)
C52 H52 0.9500
C53 H53 0.9500
P4 F1 1.582(5)
P4 F4 1.583(5)
P4 F3 1.589(5)
P4 F2 1.589(5)
P4 F5 1.600(5)
P4 F6 1.601(6)
C54 Cl3 1.744(14)
C54 Cl2 1.885(14)
C54 H54A 0.9900
C54 H54B 0.9900
C55 Cl5 1.931(12)
C55 Cl4 2.130(11)
C55 H55A 0.9900
C55 H55B 0.9900
